data_4304875
loop_
_publ_author_name
'Daniel Rios'
'David M. Pham'
'James C. Fettinger'
'Marilyn M. Olmstead'
'Alan L. Balch'

_publ_section_title
;
Blue or Green Glowing Crystals of the Cation [Au{C(NHMe)2}2]+. Structural
Effects of Anions, Hydrogen Bonding, and Solvate Molecules on the
Luminescence of a Two-Coordinate Gold(I) Carbene Complex
;
_journal_name_full 'Inorganic Chemistry'
_journal_page_first 3442
_journal_page_last 3451
_journal_paper_doi 10.1021/ic702481v
_journal_volume 47
_journal_year 2008
_chemical_formula_moiety 'C6 H16 Au N4, o.5(C6 H5 Cl), As F6'
_chemical_formula_sum 'C9 H18.5 As Au Cl F6 N4'
_chemical_formula_weight 585.88
_chemical_name_common '[AuL2]AsF6-0.5PhCl'
_chemical_name_systematic
; 
 ? 
;
_space_group_IT_number 131
_symmetry_cell_setting tetragonal
_symmetry_space_group_name_Hall '-P 4c 2'
_symmetry_space_group_name_H-M 'P 42/m m c'
_atom_sites_solution_hydrogens geom
_atom_sites_solution_primary direct
_atom_sites_solution_secondary difmap
_audit_creation_method SHELXL-97
_cell_angle_alpha 90.00
_cell_angle_beta 90.00
_cell_angle_gamma 90.00
_cell_formula_units_Z 2
_cell_length_a 11.1918(3)
_cell_length_b 11.1918(3)
_cell_length_c 6.4062(4)
_cell_measurement_reflns_used 7489
_cell_measurement_temperature 90(2)
_cell_measurement_theta_max 28.30
_cell_measurement_theta_min 2.57
_cell_volume 802.42(6)
_computing_cell_refinement SAINT
_computing_data_collection 'Apex II 2.0 Rev.2 (Bruker, 2005)'
_computing_data_reduction 'SAINT 7.12A (Bruker, 2004)'
_computing_molecular_graphics 'SHELXTL 5.1, XP (Sheldrick, 1994)'
_computing_publication_material 'SHELXS-97 (Sheldrick, 1990)'
_computing_structure_refinement 'SHELXL-97 (Sheldrick, 1997)'
_computing_structure_solution 'SHELXS-97 (Sheldrick, 1990)'
_diffrn_ambient_temperature 90(2)
_diffrn_detector_area_resol_mean 8.3
_diffrn_measured_fraction_theta_full 1.000
_diffrn_measured_fraction_theta_max 1.000
_diffrn_measurement_device_type 'Bruker SMART 1000'
_diffrn_measurement_method \w
_diffrn_radiation_monochromator graphite
_diffrn_radiation_source 'fine-focus sealed tube'
_diffrn_radiation_type MoK\a
_diffrn_radiation_wavelength 0.71073
_diffrn_reflns_av_R_equivalents 0.085
_diffrn_reflns_av_sigmaI/netI 0.0127
_diffrn_reflns_limit_h_max 10
_diffrn_reflns_limit_h_min -10
_diffrn_reflns_limit_k_max 14
_diffrn_reflns_limit_k_min -14
_diffrn_reflns_limit_l_max 8
_diffrn_reflns_limit_l_min -8
_diffrn_reflns_number 7707
_diffrn_reflns_theta_full 28.30
_diffrn_reflns_theta_max 28.30
_diffrn_reflns_theta_min 1.82
_diffrn_standards_number 0
_exptl_absorpt_coefficient_mu 11.356
_exptl_absorpt_correction_type multi-scan
_exptl_absorpt_process_details 'SADABS 2.10 (Sheldrick, 2004)'
_exptl_crystal_colour colorless
_exptl_crystal_density_diffrn 2.425
_exptl_crystal_density_method 'not measured'
_exptl_crystal_description needle
_exptl_crystal_F_000 549
_exptl_crystal_size_max 0.3
_exptl_crystal_size_mid 0.1
_exptl_crystal_size_min 0.08
_refine_diff_density_max 0.786
_refine_diff_density_min -4.269
_refine_diff_density_rms 0.191
_refine_ls_extinction_coef 0.0021(6)
_refine_ls_extinction_expression Fc^*^=kFc[1+0.001xFc^2^\l^3^/sin(2\q)]^-1/4^
_refine_ls_extinction_method SHELXL
_refine_ls_goodness_of_fit_ref 0.835
_refine_ls_hydrogen_treatment constr
_refine_ls_matrix_type full
_refine_ls_number_parameters 50
_refine_ls_number_reflns 601
_refine_ls_number_restraints 0
_refine_ls_restrained_S_all 0.835
_refine_ls_R_factor_all 0.0258
_refine_ls_R_factor_gt 0.0257
_refine_ls_shift/su_max 0.000
_refine_ls_shift/su_mean 0.000
_refine_ls_structure_factor_coef Fsqd
_refine_ls_weighting_details 'calc w=1/[\s^2^(Fo^2^)+(0.0756P)^2^+4.9709P] where P=(Fo^2^+2Fc^2^)/3'
_refine_ls_weighting_scheme calc
_refine_ls_wR_factor_gt 0.0817
_refine_ls_wR_factor_ref 0.0819
_reflns_number_gt 598
_reflns_number_total 601
_reflns_threshold_expression I>2\s(I)
_cod_data_source_file ic702481v-file004.cif
_cod_data_source_block dp93
_cod_depositor_comments
;
The following automatic conversions were performed:
'_symmetry_cell_setting' value 'Tetragonal' changed to 'tetragonal'
according to '/home/saulius/struct/CIF-dictionaries/cif_core.dic'
dictionary named 'cif_core.dic' version 2.4.1 from 2010-06-29.

Automatic conversion script
Id: cif_fix_enum 1527 2010-12-29 10:47:43Z saulius 
;
_cod_database_code 4304875

loop_
_symmetry_equiv_pos_as_xyz
'x, y, z'
'-x, -y, z'
'-y, x, z+1/2'
'y, -x, z+1/2'
'-x, y, -z'
'x, -y, -z'
'y, x, -z+1/2'
'-y, -x, -z+1/2'
'-x, -y, -z'
'x, y, -z'
'y, -x, -z-1/2'
'-y, x, -z-1/2'
'x, -y, z'
'-x, y, z'
'-y, -x, z-1/2'
'y, x, z-1/2'

loop_
_atom_site_label
_atom_site_type_symbol
_atom_site_fract_x
_atom_site_fract_y
_atom_site_fract_z
_atom_site_U_iso_or_equiv
_atom_site_adp_type
_atom_site_occupancy
_atom_site_symmetry_multiplicity
_atom_site_calc_flag
_atom_site_refinement_flags
_atom_site_disorder_assembly
_atom_site_disorder_group
As1 As 0.0000 0.5000 0.0000 0.0221(3) Uani 1 8 d S . .
F1 F 0.0000 0.3471(4) 0.0000 0.0410(15) Uani 1 4 d S . .
F2 F 0.0000 0.5000 -0.2667(8) 0.043(2) Uani 1 4 d S . .
F3 F 0.1527(7) 0.5000 0.0000 0.064(2) Uani 1 4 d S . .
Au1 Au 0.0000 0.0000 0.0000 0.0182(2) Uani 1 8 d S . .
N1 N 0.1933(11) 0.1755(11) 0.0000 0.024(2) Uani 0.50 2 d SP A 1
H1A H 0.1305 0.2228 0.0000 0.029 Uiso 0.50 2 calc SPR A 1
C1 C 0.3112(12) 0.2321(12) 0.0000 0.035(3) Uani 0.50 2 d SP A 1
H1B H 0.3079 0.3178 0.0000 0.052 Uiso 0.50 2 d SPR A 1
H1C H 0.3527 0.2050 0.1224 0.052 Uiso 0.50 1 d PR A 1
N2 N 0.2664(6) 0.0000 0.0000 0.0246(14) Uani 1 4 d S . 2
H2A H 0.3450 0.0000 0.0000 0.029 Uiso 1 4 calc SR . 2
C2 C 0.2630(12) -0.1415(11) 0.0000 0.025(2) Uani 0.50 2 d SP . 2
H2B H 0.3447 -0.1677 0.0000 0.037 Uiso 0.50 2 d SPR . 2
H2C H 0.2234 -0.1713 0.1224 0.037 Uiso 0.50 1 d PR . 2
C3 C 0.1733(9) 0.0578(10) 0.0000 0.020(2) Uani 0.50 2 d SP . .
Cl1 Cl 0.5000 0.5000 0.0000 0.100 Uiso 0.50 8 d SP . 1
C4 C 0.5000 0.5000 0.2500 0.100 Uiso 1 8 d S . .
H4A H 0.5000 0.5000 0.3998 0.120 Uiso 0.25 2 calc SPR . 2
C5 C 0.5000 0.391(3) 0.116(5) 0.100 Uiso 0.50 2 d SP . 2
H5A H 0.5000 0.3158 0.1844 0.120 Uiso 0.50 2 calc SPR . 2

loop_
_atom_site_aniso_label
_atom_site_aniso_U_11
_atom_site_aniso_U_22
_atom_site_aniso_U_33
_atom_site_aniso_U_23
_atom_site_aniso_U_13
_atom_site_aniso_U_12
As1 0.0407(7) 0.0102(5) 0.0154(5) 0.000 0.000 0.000
F1 0.089(5) 0.012(2) 0.022(2) 0.000 0.000 0.000
F2 0.094(6) 0.021(3) 0.015(3) 0.000 0.000 0.000
F3 0.041(4) 0.058(4) 0.093(6) 0.000 0.000 0.000
Au1 0.0122(2) 0.0302(3) 0.0123(3) 0.000 0.000 0.000
N1 0.018(5) 0.030(5) 0.023(6) 0.000 0.000 0.003(5)
C1 0.018(5) 0.029(6) 0.056(9) 0.000 0.000 -0.006(5)
N2 0.016(3) 0.042(4) 0.016(3) 0.000 0.000 0.000
C2 0.026(6) 0.026(6) 0.022(5) 0.000 0.000 -0.003(5)
C3 0.021(5) 0.027(5) 0.011(4) 0.000 0.000 0.001(4)

loop_
_atom_type_symbol
_atom_type_description
_atom_type_scat_dispersion_real
_atom_type_scat_dispersion_imag
_atom_type_scat_source
C C 0.0033 0.0016 'International Tables Vol C Tables 4.2.6.8 and 6.1.1.4'
H H 0.0000 0.0000 'International Tables Vol C Tables 4.2.6.8 and 6.1.1.4'
N N 0.0061 0.0033 'International Tables Vol C Tables 4.2.6.8 and 6.1.1.4'
F F 0.0171 0.0103 'International Tables Vol C Tables 4.2.6.8 and 6.1.1.4'
Cl Cl 0.1484 0.1585 'International Tables Vol C Tables 4.2.6.8 and 6.1.1.4'
As As 0.0499 2.0058 'International Tables Vol C Tables 4.2.6.8 and 6.1.1.4'
Au Au -2.0133 8.8022 'International Tables Vol C Tables 4.2.6.8 and 6.1.1.4'

loop_
_geom_angle_atom_site_label_1
_geom_angle_atom_site_label_2
_geom_angle_atom_site_label_3
_geom_angle
_geom_angle_site_symmetry_1
_geom_angle_site_symmetry_3
_geom_angle_publ_flag
F2 As1 F2 180.0 9_565 . ?
F2 As1 F3 90.000(1) 9_565 9_565 ?
F2 As1 F3 90.000(1) . 9_565 ?
F2 As1 F3 90.000(1) 9_565 . ?
F2 As1 F3 90.000(1) . . ?
F3 As1 F3 180.0 9_565 . ?
F2 As1 F1 90.0 9_565 9_565 ?
F2 As1 F1 90.0 . 9_565 ?
F3 As1 F1 90.0 9_565 9_565 ?
F3 As1 F1 90.0 . 9_565 ?
F2 As1 F1 90.0 9_565 . ?
F2 As1 F1 90.0 . . ?
F3 As1 F1 90.0 9_565 . ?
F3 As1 F1 90.0 . . ?
F1 As1 F1 180.0 9_565 . ?
C3 Au1 C3 180.0 . 9 ?
C3 Au1 C3 36.9(6) . 13 ?
C3 Au1 C3 143.1(6) 9 13 ?
C3 Au1 C3 143.1(6) . 5 ?
C3 Au1 C3 36.9(6) 9 5 ?
C3 Au1 C3 180.0 13 5 ?
C3 Au1 Au1 90.0 . 3 ?
C3 Au1 Au1 90.0 9 3 ?
C3 Au1 Au1 90.0 13 3 ?
C3 Au1 Au1 90.0 5 3 ?
C3 Au1 Au1 90.0 . 3_554 ?
C3 Au1 Au1 90.0 9 3_554 ?
C3 Au1 Au1 90.0 13 3_554 ?
C3 Au1 Au1 90.0 5 3_554 ?
Au1 Au1 Au1 180.0 3 3_554 ?
C3 N1 C1 125.3(11) . . ?
C3 N1 H1A 117.4 . . ?
C1 N1 H1A 117.4 . . ?
N1 C1 H1B 113.5 . . ?
N1 C1 H1C 107.4 . . ?
H1B C1 H1C 109.5 . . ?
C3 N2 C2 120.4(9) . . ?
C3 N2 C2 120.4(9) 13 13 ?
C2 N2 C2 177.3(11) . 13 ?
C3 N2 H2A 148.2 13 . ?
C3 N2 H2A 148.2 . . ?
C2 N2 H2A 91.4 . . ?
C2 N2 H2A 91.4 13 . ?
C3 C2 H2B 154.8 13 . ?
N2 C2 H2B 106.4 . . ?
C3 C2 H2C 84.2 13 . ?
N2 C2 H2C 111.0 . . ?
H2B C2 H2C 109.5 . . ?
N2 C3 N1 112.2(10) . . ?
C3 C3 N1 170.4(7) 13 . ?
N2 C3 C2 74.8(8) . 13 ?
N2 C3 Au1 129.8(8) . . ?
N1 C3 Au1 118.1(8) . . ?
C2 C3 Au1 155.4(9) 13 . ?
C4 Cl1 C4 180.0 . 9_665 ?
C5 C4 C5 110(3) 12_656 11_566 ?
C5 C4 C5 109.3(13) 12_656 . ?
C5 C4 C5 109.3(13) 11_566 . ?
C5 C4 C5 109.4(13) 12_656 2_665 ?
C5 C4 C5 109.4(13) 11_566 2_665 ?
C5 C4 C5 110(3) . 2_665 ?
C5 C4 Cl1 54.9(13) 12_656 3_655 ?
C5 C4 Cl1 54.9(13) 11_566 3_655 ?
C5 C4 Cl1 125.1(13) . 3_655 ?
C5 C4 Cl1 125.1(13) 2_665 3_655 ?
C5 C4 Cl1 125.1(13) 12_656 . ?
C5 C4 Cl1 125.1(13) 11_566 . ?
C5 C4 Cl1 54.9(13) . . ?
C5 C4 Cl1 54.9(13) 2_665 . ?
Cl1 C4 Cl1 180.0 3_655 . ?
C5 C5 C4 125.1(13) 10 . ?
C5 C5 H5A 117.4 10 . ?
C4 C5 H5A 117.4 . . ?

loop_
_geom_bond_atom_site_label_1
_geom_bond_atom_site_label_2
_geom_bond_distance
_geom_bond_site_symmetry_2
_geom_bond_publ_flag
As1 F2 1.708(5) 9_565 ?
As1 F2 1.708(5) . ?
As1 F3 1.709(7) 9_565 ?
As1 F3 1.709(7) . ?
As1 F1 1.711(5) 9_565 ?
As1 F1 1.711(5) . ?
Au1 C3 2.044(11) . ?
Au1 C3 2.044(11) 9 ?
Au1 C3 2.044(11) 13 ?
Au1 C3 2.044(11) 5 ?
Au1 Au1 3.2031(2) 3 ?
Au1 Au1 3.2031(2) 3_554 ?
N1 C3 1.337(16) . ?
N1 C1 1.464(17) . ?
N1 H1A 0.8800 . ?
C1 H1B 0.9599 . ?
C1 H1C 0.9601 . ?
N2 C3 1.226(12) 13 ?
N2 C3 1.226(12) . ?
N2 C2 1.584(12) . ?
N2 C2 1.584(12) 13 ?
N2 H2A 0.8800 . ?
C2 C3 1.374(17) 13 ?
C2 H2B 0.9601 . ?
C2 H2C 0.9601 . ?
C3 C3 1.29(2) 13 ?
C3 C2 1.374(17) 13 ?
Cl1 C4 1.6015 . ?
Cl1 C4 1.6016 9_665 ?
C4 C5 1.49(3) 12_656 ?
C4 C5 1.49(3) 11_566 ?
C4 C5 1.49(3) . ?
C4 C5 1.49(3) 2_665 ?
C4 Cl1 1.6015 3_655 ?
C4 H4A 0.95 . ?
C5 C5 1.49(6) 10 ?
C5 H5A 0.9500 . ?

loop_
_geom_hbond_atom_site_label_D
_geom_hbond_atom_site_label_H
_geom_hbond_atom_site_label_A
_geom_hbond_distance_DH
_geom_hbond_distance_HA
_geom_hbond_distance_DA
_geom_hbond_angle_DHA
_geom_hbond_site_symmetry_A
N1 H1A F1 0.88 2.02 2.893(12) 173.4 .
N2 H2A F2 0.88 2.29 3.012(7) 139.2 3_655
N2 H2A F2 0.88 2.29 3.012(7) 139.2 11

loop_
_geom_torsion_atom_site_label_1
_geom_torsion_atom_site_label_2
_geom_torsion_atom_site_label_3
_geom_torsion_atom_site_label_4
_geom_torsion
_geom_torsion_site_symmetry_1
_geom_torsion_site_symmetry_2
_geom_torsion_site_symmetry_3
_geom_torsion_site_symmetry_4
_geom_torsion_publ_flag
C3 N2 C2 C3 0.0 . . . 13 ?
C2 N2 C2 C3 -0.009(4) 13 . . 13 ?
C2 N2 C3 C3 0.0 . . . 13 ?
C2 N2 C3 C3 180.0 13 . . 13 ?
C3 N2 C3 N1 180.0 13 . . . ?
C2 N2 C3 N1 180.0 . . . . ?
C2 N2 C3 N1 0.0 13 . . . ?
C3 N2 C3 C2 180.0 13 . . 13 ?
C2 N2 C3 C2 180.0 . . . 13 ?
C3 N2 C3 Au1 0.0 13 . . . ?
C2 N2 C3 Au1 0.0 . . . . ?
C2 N2 C3 Au1 180.0 13 . . . ?
C1 N1 C3 N2 0.0 . . . . ?
C1 N1 C3 C3 0.0 . . . 13 ?
C1 N1 C3 C2 0.0 . . . 13 ?
C1 N1 C3 Au1 180.0 . . . . ?
C3 Au1 C3 N2 -125(4) 9 . . . ?
C3 Au1 C3 N2 0.0 13 . . . ?
C3 Au1 C3 N2 180.0 5 . . . ?
Au1 Au1 C3 N2 90.0 3 . . . ?
Au1 Au1 C3 N2 -90.0 3_554 . . . ?
C3 Au1 C3 C3 -125(4) 9 . . 13 ?
C3 Au1 C3 C3 180.0 5 . . 13 ?
Au1 Au1 C3 C3 90.0 3 . . 13 ?
Au1 Au1 C3 C3 -90.0 3_554 . . 13 ?
C3 Au1 C3 N1 55(4) 9 . . . ?
C3 Au1 C3 N1 180.0 13 . . . ?
C3 Au1 C3 N1 0.0 5 . . . ?
Au1 Au1 C3 N1 -90.0 3 . . . ?
Au1 Au1 C3 N1 90.0 3_554 . . . ?
C3 Au1 C3 C2 55(4) 9 . . 13 ?
C3 Au1 C3 C2 180.0 13 . . 13 ?
C3 Au1 C3 C2 0.0 5 . . 13 ?
Au1 Au1 C3 C2 -90.0 3 . . 13 ?
Au1 Au1 C3 C2 90.0 3_554 . . 13 ?
C4 Cl1 C4 C5 89(19) 9_665 . . 12_656 ?
C4 Cl1 C4 C5 -91(21) 9_665 . . 11_566 ?
C4 Cl1 C4 C5 -1(19) 9_665 . . . ?
C4 Cl1 C4 C5 179(21) 9_665 . . 2_665 ?
C4 Cl1 C4 Cl1 -1.7 9_665 . . 3_655 ?
C5 C4 C5 C5 -119.9(8) 12_656 . . 10 ?
C5 C4 C5 C5 119.9(8) 11_566 . . 10 ?
C5 C4 C5 C5 0.000(7) 2_665 . . 10 ?
Cl1 C4 C5 C5 180.000(4) 3_655 . . 10 ?
Cl1 C4 C5 C5 0.000(4) . . . 10 ?
